data_2000379
loop_
_publ_author_name
'Jones, P. G.'
'Schomburg, D.'
'Hopf, H.'
'Lehne, V.'

_publ_section_title
;
 Structures of three derivatives of 5,12-methano[2.2.2]paracyclophane
;
_journal_issue 12
_journal_name_full 'Acta Crystallographica Section C'
_journal_page_first 2203
_journal_page_last 2207
_journal_paper_doi 10.1107/S0108270192004141
_journal_volume 48
_journal_year 1992
_chemical_formula_sum 'C25 H24 O'
_chemical_formula_weight 340.4
_symmetry_cell_setting monoclinic
_symmetry_space_group_name_Hall 'C -2yc'
_symmetry_space_group_name_H-M 'C 1 c 1'
_cell_angle_alpha 90
_cell_angle_beta 96.51(2)
_cell_angle_gamma 90
_cell_formula_units_Z 12
_cell_length_a 15.714(2)
_cell_length_b 31.126(5)
_cell_length_c 11.476(2)
_cell_volume 5576.9(15)
_diffrn_radiation_type Mo
_diffrn_radiation_wavelength 0.71069
_exptl_absorpt_coefficient_mu 0.07
_exptl_crystal_density_diffrn 1.216
_exptl_crystal_F_000 2184
_cod_data_source_file ha0099.cif
_cod_data_source_block ha0099b
_cod_original_cell_volume 5577(3)
_cod_original_formula_sum 'C25 H24 O1'
_cod_database_code 2000379

loop_
_atom_site_label
_atom_site_fract_x
_atom_site_fract_y
_atom_site_fract_z
_atom_site_U_iso_or_equiv
O(1) .5762 .59910(10) .2849 .0510(10)
C(1) .2028(3) .5997(2) .1000(5) .062(2)
C(2) .2524(3) .6300(2) .1889(5) .060(2)
C(3) .3327(3) .64810(10) .1462(4) .048(2)
C(4) .4130(3) .63140(10) .1876(4) .0440(10)
C(5) .4865(3) .64450(10) .1422(4) .0420(10)
C(6) .4819(3) .67480(10) .0532(4) .052(2)
C(7) .4025(3) .6924(2) .0151(5) .063(2)
C(8) .3293(3) .6789(2) .0607(5) .060(2)
C(9) .5613(3) .6884(2) .0008(5) .072(2)
C(10) .6137(3) .6539(2) -.0533(5) .065(2)
C(11) .5971(3) .6067(2) -.0312(4) .047(2)
C(12) .5791(3) .59060(10) .0763(4) .0410(10)
C(13) .5569(3) .5480(2) .0867(4) .043(2)
C(14) .5538(3) .51950(10) -.0065(5) .047(2)
C(15) .5777(3) .5348(2) -.1112(5) .054(2)
C(16) .5981(3) .5776(2) -.1231(5) .056(2)
C(17) .5213(3) .47440(10) .0050(5) .055(2)
C(18) .4293(3) .46900(10) -.0599(4) .059(2)
C(19) .3675(3) .5015(2) -.0209(4) .048(2)
C(20) .3355(3) .4979(2) .0857(5) .059(2)
C(21) .2811(3) .5286(2) .1237(5) .059(2)
C(22) .2578(3) .5648(2) .0568(5) .05320
C(23) .2891(4) .5680(2) -.0496(5) .068(2)
C(24) .3431(4) .5374(2) -.0865(5) .067(2)
C(25) .5711(3) .62200(10) .1753(4) .0440(10)
O(1') .7631(2) .58560(10) .3443(3) .0550(10)
C(1') .9838(4) .6918(2) .6876(5) .093(3)
C(2') .8867(4) .6945(2) .6483(5) .083(2)
C(3') .8433(3) .6520(2) .6540(5) .063(2)
C(4') .8196(3) .6278(2) .5544(4) .052(2)
C(5') .7890(3) .5865(2) .5595(4) .046(2)
C(6') .7822(3) .5665(2) .6672(4) .053(2)
C(7') .8042(3) .5914(2) .7681(5) .068(2)
C(8') .8332(4) .6327(2) .7613(5) .078(2)
C(9') .7527(4) .5211(2) .6777(5) .072(2)
C(10') .7867(3) .4859(2) .6018(5) .068(2)
C(11') .8589(3) .4968(2) .5293(4) .051(2)
C(12') .8516(3) .53140(10) .4513(4) .0420(10)
C(13') .9193(3) .54210(10) .3890(4) .0480(10)
C(14') .9944(3) .5185(2) .3995(4) .059(2)
C(15') .9994(3) .4834(2) .4735(5) .072(2)
C(16') .9335(3) .4731(2) .5376(5) .066(2)
C(17') 1.0707(3) .5337(2) .3415(5) .077(2)
C(18') 1.1380(3) .5558(2) .4319(5) .083(2)
C(19') 1.1015(3) .5914(2) .4998(5) .067(2)
C(20') 1.0872(3) .6320(2) .4531(5) .070(2)
C(21') 1.0509(4) .6638(2) .5154(5) .073(2)
C(22') 1.0278(3) .6574(2) .6237(5) .069(2)
C(23') 1.0418(4) .6167(2) .6716(5) .079(2)
C(24') 1.0786(3) .5845(2) .6119(5) .074(2)
C(25') .7729(3) .55980(10) .4478(4) .0430(10)
O(1") .3059(2) .72540(10) .3492(3) .0660(10)
C(1") .4320(3) .8536(2) .6865(5) .071(2)
C(2") .3407(4) .8495(2) .6253(5) .070(2)
C(3") .3079(3) .8040(2) .6348(5) .054(2)
C(4") .3098(3) .77540(10) .5416(4) .047(2)
C(5") .2930(3) .73210(10) .5535(4) .0440(10)
C(6") .2753(3) .7157(2) .6623(5) .052(2)
C(7") .2688(3) .7452(2) .7524(5) .062(2)
C(8") .2846(3) .7883(2) .7385(5) .063(2)
C(9") .2651(4) .6685(2) .6874(5) .072(2)
C(10") .3144(4) .6351(2) .6300(6) .086(2)
C(11") .3939(3) .64780(10) .5795(5) .056(2)
C(12") .3907(3) .67880(10) .4912(4) .0470(10)
C(13") .4652(3) .69190(10) .4463(4) .047(2)
C(14") .5445(3) .6745(2) .4878(5) .053(2)
C(15") .5472(3) .6431(2) .5736(5) .058(2)
C(16") .4732(3) .63060(10) .6188(5) .061(2)
C(17") .6244(3) .6936(2) .4488(2) .065(2)
C(18") .6682(3) .7241(2) .5427(5) .063(2)
C(19") .6092(3) .7587(2) .5788(5) .050(2)
C(20") .5861(3) .7938(2) .5097(5) .060(2)
C(21") .5301(3) .8246(2) .5453(5) .059(2)
C(22") .4943(3) .8209(2) .6479(5) .056(2)
C(23") .5171(4) .7851(2) .7168(4) .071(2)
C(24") .5738(4) .7550(2) .6828(5) .066(2)
C(25") .3062(3) .70170(10) .4555(4) .052(2)
H(O1) .5479 .6155 .3268 ?
H(1A) .1787 .6165 .0340 ?
H(1B) .1564 .5867 .1347 ?
H(2A) .2676 .6144 .2605 ?
H(2B) .2164 .6536 .2059 ?
H(4) .4173 .6098 .2477 ?
H(7) .3991 .7146 -.0433 ?
H(8) .2751 .6914 .0320 ?
H(9A) .5437 .7087 -.0601 ?
H(9B) .5985 .7022 .0616 ?
H(10A) .6055 .6582 -.1367 ?
H(10B) .6726 .6592 -.0247 ?
H(13) .5426 .5377 .1609 ?
H(15) .5792 .5154 -.1761 ?
H(16) .6149 .5872 -.1967 ?
H(17A) .5601 .4548 -.0259 ?
H(17B) .5197 .4678 .0864 ?
H(18A) .4090 .4405 -.0467 ?
H(18B) .4320 .4724 -.1426 ?
H(20) .3513 .4733 .1336 ?
H(21) .2592 .5250 .1979 ?
H(23) .2716 .5918 -.0997 ?
H(24) .3674 .5415 -.1587 ?
H(25) .6168 .6426 .1778 ?
H(O1') .7095 .5886 .3492 ?
H(1A') .9912 .6852 .7699 ?
H(1B') 1.0102 .7191 .6766 ?
H(2A') .8792 .7043 .5685 ?
H(2B') .8592 .7146 .6952 ?
H(4') .8261 .6402 .4793 ?
H(7') .7994 .5784 .8429 ?
H(8') .8450 .6492 .8320 ?
H(9A') .7681 .5127 .7579 ?
H(9B') .6915 .5212 .6607 ?
H(10C) .7393 .4763 .5481 ?
H(10D) .8066 .4627 .6529 ?
H(13') .9136 .5662 .3363 ?
H(15') 1.0496 .4656 .4782 ?
H(16') .9391 .4486 .5889 ?
H(17C) 1.0957 .5096 .3061 ?
H(17D) 1.0530 .5542 .2810 ?
H(18C) 1.1850 .5664 .3934 ?
H(18D) 1.1600 .5343 .4873 ?
H(20') 1.1022 .6375 .3756 ?
H(21') 1.0425 .6918 .4799 ?
H(23') 1.0238 .6108 .7472 ?
H(24') 1.0896 .5568 .6470 ?
H(25') .7233 .5421 .4514 ?
H(O1") .3128 .7105 .2857 ?
H(1A") .4304 .8509 .7695 ?
H(1B") .4539 .8816 .6715 ?
H(2A") .3403 .8565 .5438 ?
H(2B") .3034 .8691 .6593 ?
H(4") .3221 .7863 .4671 ?
H(7") .2524 .7350 .8256 ?
H(8") .2795 .8077 .8023 ?
H(9A") .2054 .6622 .6677 ?
H(9B") .2800 .6651 .7704 ?
H(10D") .2764 .6232 .5667 ?
H(10E) .3299 .6132 .6874 ?
H(13") .4614 .7134 .3860 ?
H(15") .6008 .6297 .6004 ?
H(16") .4760 .6094 .6799 ?
H(17D") .6625 .6709 .4325 ?
H(17E) .6098 .7096 .3778 ?
H(18D") .7167 .7374 .5135 ?
H(18E) .6888 .7074 .6105 ?
H(20") .6098 .7970 .4366 ?
H(21") .5153 .8492 .4966 ?
H(23") .4927 .7815 .7892 ?
H(24") .5877 .7306 .7323 ?
H(25") .2610 .6808 .4467 ?

loop_
_geom_angle_atom_site_label_1
_geom_angle_atom_site_label_2
_geom_angle_atom_site_label_3
_geom_angle
C(2) C(1) C(22) 113.2(4)
C(1) C(2) C(3) 113.1(4)
C(2) C(3) C(4) 120.4(4)
C(2) C(3) C(8) 121.8(4)
C(4) C(3) C(8) 117.7(5)
C(3) C(4) C(5) 121.6(4)
C(4) C(5) C(6) 120.1(4)
C(4) C(5) C(25) 121.3(4)
C(6) C(5) C(25) 118.1(4)
C(5) C(6) C(7) 118.1(5)
C(5) C(6) C(9) 120.6(4)
C(7) C(6) C(9) 121.3(4)
C(6) C(7) C(8) 121.2(5)
C(3) C(8) C(7) 121.1(5)
C(6) C(9) C(10) 118.4(4)
C(9) C(10) C(11) 120.0(5)
C(10) C(11) C(12) 123.6(5)
C(10) C(11) C(16) 119.1(5)
C(12) C(11) C(16) 117.3(5)
C(11) C(12) C(13) 120.2(5)
C(11) C(12) C(25) 118.3(4)
C(13) C(12) C(25) 120.9(4)
C(12) C(13) C(14) 122.4(5)
C(13) C(14) C(15) 117.4(4)
C(13) C(14) C(17) 120.8(5)
C(15) C(14) C(17) 121.8(5)
C(14) C(15) C(16) 120.5(5)
C(11) C(16) C(15) 122.0(5)
C(14) C(17) C(18) 111.5(4)
C(17) C(18) C(19) 112.3(4)
C(18) C(19) C(20) 121.4(4)
C(18) C(19) C(24) 122.1(5)
C(20) C(19) C(24) 116.4(5)
C(19) C(20) C(21) 121.6(5)
C(20) C(21) C(22) 121.3(5)
C(1) C(22) C(21) 121.9(5)
C(1) C(22) C(23) 121.1(5)
C(21) C(22) C(23) 116.9(5)
C(22) C(23) C(24) 121.4(5)
C(19) C(24) C(23) 122.5(5)
O(1) C(25) C(5) 114.1(4)
O(1) C(25) C(12) 109.5(3)
C(5) C(25) C(12) 104.8(4)
C(2') C(1') C(22') 112.9(5)
C(1') C(2') C(3') 112.3(5)
C(2') C(3') C(4') 121.8(5)
C(2') C(3') C(8') 121.2(5)
C(4') C(3') C(8') 116.7(5)
C(3') C(4') C(5') 122.4(5)
C(4') C(5') C(6') 121.0(5)
C(4') C(5') C(25') 120.0(5)
C(6') C(5') C(25') 118.6(4)
C(5') C(6') C(7') 116.6(5)
C(5') C(6') C(9') 123.1(5)
C(7') C(6') C(9') 120.3(5)
C(6') C(7') C(8') 121.6(5)
C(3') C(8') C(7') 121.7(5)
C(6') C(9') C(10') 119.9(5)
C(9') C(10') C(11') 118.7(4)
C(10') C(11') C(12') 120.8(4)
C(10') C(11') C(16') 121.5(4)
C(12') C(11') C(16') 117.7(5)
C(11') C(12') C(13') 120.3(4)
C(11') C(12') C(25') 118.2(4)
C(13') C(12') C(25') 121.0(4)
C(12') C(13') C(14') 121.5(4)
C(13') C(14') C(15') 117.5(5)
C(13') C(14') C(17') 120.5(4)
C(15') C(14') C(17') 121.7(5)
C(14') C(15') C(16') 121.3(5)
C(11') C(16') C(15') 121.6(5)
C(14') C(17') C(18') 111.0(5)
C(17') C(18') C(19') 113.5(4)
C(18') C(19') C(20') 121.8(5)
C(18') C(19') C(24') 121.3(5)
C(20') C(19') C(24') 116.8(5)
C(19') C(20') C(21') 121.2(6)
C(20') C(21') C(22') 122.4(6)
C(1') C(22') C(21') 121.9(5)
C(1') C(22') C(23') 121.0(5)
C(21') C(22') C(23') 117.0(6)
C(22') C(23') C(24') 121.5(6)
C(19') C(24') C(23') 121.1(6)
O(1') C(25') C(5') 112.6(4)
O(1') C(25') C(12') 111.1(4)
C(5') C(25') C(12') 103.8(3)
C(2") C(1") C(22") 114.5(4)
C(1") C(2") C(3") 110.8(4)
C(2") C(3") C(4") 120.3(5)
C(2") C(3") C(8") 121.4(5)
C(4") C(3") C(8") 117.9(5)
C(3") C(4") C(5") 121.7(5)
C(4") C(5") C(6") 120.0(5)
C(4") C(5") C(25") 119.7(5)
C(6") C(5") C(25") 119.7(4)
C(5") C(6") C(7") 117.4(5)
C(5") C(6") C(9") 123.9(5)
C(7") C(6") C(9") 118.7(5)
C(6") C(7") C(8") 121.7(5)
C(3") C(8") C(7") 121.1(5)
C(6") C(9") C(10") 121.5(5)
C(9") C(10") C(11") 119.1(5)
C(10") C(11") C(12") 120.2(4)
C(10") C(11") C(16") 122.3(5)
C(12") C(11") C(16") 117.5(5)
C(11") C(12") C(13") 120.5(4)
C(11") C(12") C(25") 118.6(4)
C(13") C(12") C(25") 120.5(4)
C(12") C(13") C(14") 121.1(4)
C(13") C(14") C15") 118.1(5)
C(13") C(14") C(17") 119.3(4)
C(15") C(14") C(17") 122.2(5)
C(14") C(15") C(16") 120.5(5)
C(11") C(16") C(15") 122.2(5)
C(14") C(17") C(18") 111.0(5)
C(17") C(18") C(19") 113.1(4)
C(18") C(19") C(20") 122.6(5)
C(18") C(19") C(24") 120.0(4)
C(20") C(19") C(24") 117.4(5)
C(19") C(20") C(21") 120.7(5)
C(20") C(21") C(22") 122.1(5)
C(1") C(22") C(21") 122.6(4)
C(1") C(22") C(23") 120.5(5)
C(21") C(22") C(23") 116.9(5)
C(22") C(23") C(24") 121.2(5)
C(19") C(24") C(23") 121.8(5)
O(1") C(25") C(5") 109.1(4)
O(1") C(25") C(12") 113.0(4)
C(5") C(25") C(12") 106.5(4)

loop_
_geom_bond_atom_site_label_1
_geom_bond_atom_site_label_2
_geom_bond_distance
O(1) C(25) 1.440(5)
C(1) C(2) 1.535(7)
C(1) C(22) 1.509(7)
C(2) C(3) 1.512(7)
C(3) C(4) 1.396(6)
C(3) C(8) 1.369(7)
C(4) C(5) 1.381(7)
C(5) C(6) 1.386(7)
C(5) C(25) 1.511(6)
C(6) C(7) 1.387(7)
C(6) C(9) 1.505(8)
C(7) C(8) 1.382(8)
C(9) C(10) 1.526(8)
C(10) C(11) 1.519(7)
C(11) C(12) 1.391(7)
C(11) C(16) 1.391(7)
C(12) C(13) 1.380(7)
C(12) C(25) 1.515(7)
C(13) C(14) 1.387(7)
C(14) C(15) 1.384(8)
C(14) C(17) 1.503(6)
C(15) C(16) 1.382(7)
C(17) C(18) 1.557(7)
C(18) C(19) 1.506(7)
C(19) C(20) 1.379(8)
C(19) C(24) 1.376(7)
C(20) C(21) 1.384(7)
C(21) C(22) 1.390(7)
C(22) C(23) 1.370(8)
C(23) C(24) 1.375(8)
O(1') C(25') 1.428(5)
C(1') C(2') 1.543(8)
C(1') C(22') 1.509(9)
C(2') C(3') 1.493(8)
C(3') C(4') 1.383(8)
C(3') C(8') 1.395(9)
C(4') C(5') 1.377(7)
C(5') C(6') 1.399(7)
C(5') C(25') 1.524(7)
C(6') C(7') 1.403(7)
C(6') C(9') 1.497(8)
C(7') C(8') 1.370(9)
C(9') C(10') 1.533(8)
C(10') C(11') 1.520(8)
C(11') C(12') 1.396(6)
C(11') C(16') 1.380(7)
C(12') C(13') 1.387(7)
C(12') C(25') 1.518(6)
C(13') C(14') 1.384(7)
C(14') C(15') 1.383(7)
C(14') C(17') 1.511(8)
C(15') C(16') 1.374(8)
C(17') C(18') 1.555(8)
C(18') C(19') 1.505(8)
C(19') C(20') 1.381(9)
C(19') C(24') 1.392(9)
C(20') C(21') 1.377(9)
C(21') C(22') 1.358(9)
C(22') C(23') 1.387(9)
C(23') C(24') 1.377(9)
O(1") C(25") 1.426(6)
C(1") C(2") 1.530(8)
C(1") C(22") 1.511(7)
C(2") C(3") 1.515(7)
C(3") C(4") 1.395(7)
C(3") C(8") 1.374(8)
C(4") C(5") 1.383(6)
C(5") C(6") 1.405(7)
C(5") C(25") 1.501(7)
C(6") C(7") 1.394(8)
C(6") C(9") 1.509(7)
C(7") C(8") 1.377(8)
C(9") C(10") 1.495(8)
C(10") C(11") 1.489(8)
C(11") C(12") 1.395(7)
C(11") C(16") 1.385(7)
C(12") C(13") 1.394(7)
C(12") C(25") 1.522(7)
C(13") C(14") 1.392(7)
C(14") C(15") 1.384(7)
C(14") C(17") 1.503(8)
C(15") C(16") 1.381(8)
C(17") C(18") 1.538(7)
C(18") C(19") 1.509(7)
C(19") C(20") 1.376(7)
C(19") C(24") 1.377(8)
C(20") C(21") 1.394(7)
C(21") C(22") 1.366(8)
C(22") C(23") 1.391(7)
C(23") C(24") 1.378(8)
